data_4318055
loop_
_publ_author_name
'Paul V. Bernhardt'
'Evan G. Moore'
'Mark J. Riley'

_publ_section_title
;
 Intramolecular Electronic Energy Transfer in Bichromophoric Macrocyclic
 Complexes
;
_journal_name_full 'Inorganic Chemistry'
_journal_page_first 3025
_journal_page_last 3031
_journal_paper_doi 10.1021/ic0255306
_journal_volume 41
_journal_year 2002
_chemical_compound_source 'synthesis as described'
_chemical_formula_moiety 'C44 H50 Cl2 Cu1 N6 O8'
_chemical_formula_structural 'C44 H50 N6 CL2 O8 CU'
_chemical_formula_sum 'C34 H46 Cl2 Cu N6 O8'
_chemical_formula_weight 801.21
_chemical_name_systematic
;
 ?
;
_space_group_IT_number 2
_symmetry_cell_setting triclinic
_symmetry_Int_Tables_number 2
_symmetry_space_group_name_Hall '-P 1'
_symmetry_space_group_name_H-M 'P -1'
_atom_sites_solution_hydrogens geom
_atom_sites_solution_primary direct
_atom_sites_solution_secondary difmap
_audit_conform_dict_location ftp://ftp.iucr.org/cifdics/cif_core.dic
_audit_conform_dict_name cif_core.dic
_audit_conform_dict_version 2.1
_audit_creation_date 2002-01-17T11:43:39-00:00
_audit_creation_method 'WinGX routine CIF_UPDATE'
_cell_angle_alpha 104.760(10)
_cell_angle_beta 98.980(10)
_cell_angle_gamma 106.440(10)
_cell_formula_units_Z 2
_cell_length_a 8.4120(10)
_cell_length_b 14.536(2)
_cell_length_c 15.902(2)
_cell_measurement_reflns_used 25
_cell_measurement_temperature 293(2)
_cell_measurement_theta_max 14
_cell_measurement_theta_min 10
_cell_measurement_wavelength 0.71073
_cell_volume 1748.0(4)
_computing_cell_refinement 'CAD4 Express (Enraf Nonius, 1994)'
_computing_data_collection 'CAD4 Express (Enraf Nonius, 1994)'
_computing_data_reduction 'XCAD4 (Harms & Wocadlo, 1995)'
_computing_molecular_graphics 'Ortep-3 for Windows (Farrugia, 1997)'
_computing_publication_material 'WinGX publication routines (Farrugia, 1999)'
_computing_structure_refinement 'SHELXL-97 (Sheldrick, 1997)'
_diffrn_ambient_temperature 293(2)
_diffrn_detector 'scintillation LiI'
_diffrn_detector_dtime 1.195
_diffrn_measured_fraction_theta_full 1
_diffrn_measured_fraction_theta_max 1
_diffrn_measurement_device '\k-geometry diffractometer'
_diffrn_measurement_device_type 'Enraf Nonius TurboCAD4'
_diffrn_measurement_method 'non-profiled omega/2theta scans'
_diffrn_orient_matrix_type
;
  x-axis points to radiation source
  the matrix is specified in reciprocal space
;
_diffrn_orient_matrix_UB_11 0.88792E-1
_diffrn_orient_matrix_UB_12 0.2423E-2
_diffrn_orient_matrix_UB_13 0.51076E-1
_diffrn_orient_matrix_UB_21 0.88728E-1
_diffrn_orient_matrix_UB_22 0.01397
_diffrn_orient_matrix_UB_23 -0.34583E-1
_diffrn_orient_matrix_UB_31 0.24413E-1
_diffrn_orient_matrix_UB_32 0.74251E-1
_diffrn_orient_matrix_UB_33 0.26393E-1
_diffrn_radiation_monochromator graphite
_diffrn_radiation_probe x-ray
_diffrn_radiation_type MoK\a
_diffrn_radiation_wavelength 0.71073
_diffrn_reflns_av_R_equivalents 0.1568
_diffrn_reflns_av_unetI/netI 0.4562
_diffrn_reflns_limit_h_max 9
_diffrn_reflns_limit_h_min 0
_diffrn_reflns_limit_k_max 16
_diffrn_reflns_limit_k_min -17
_diffrn_reflns_limit_l_max 18
_diffrn_reflns_limit_l_min -18
_diffrn_reflns_number 6577
_diffrn_reflns_theta_full 24.97
_diffrn_reflns_theta_max 24.97
_diffrn_reflns_theta_min 1.54
_diffrn_source 'Enraf Nonius FR590'
_diffrn_standards_decay_% 16
_diffrn_standards_interval_time 120
_diffrn_standards_number 3
_exptl_absorpt_coefficient_mu 0.839
_exptl_absorpt_correction_T_max 0.9398
_exptl_absorpt_correction_T_min 0.8229
_exptl_absorpt_correction_type psi-scan
_exptl_absorpt_process_details
;
North A.C.T., Phillips D.C. & Mathews F.S. (1968) Acta. Cryst. A24, 351
        Number of psi-scan sets used was   6
        Theta correction was applied.
        Averaged transmission function was used.
        No Fourier smoothing was applied.
;
_exptl_crystal_colour purple
_exptl_crystal_density_diffrn 1.522
_exptl_crystal_density_method 'not measured'
_exptl_crystal_description prism
_exptl_crystal_F_000 838
_exptl_crystal_size_max 0.27
_exptl_crystal_size_mid 0.1
_exptl_crystal_size_min 0.07
_refine_diff_density_max 0.492
_refine_diff_density_min -0.657
_refine_diff_density_rms 0.112
_refine_ls_extinction_method none
_refine_ls_goodness_of_fit_ref 0.933
_refine_ls_hydrogen_treatment mixed
_refine_ls_matrix_type full
_refine_ls_number_parameters 463
_refine_ls_number_reflns 6117
_refine_ls_number_restraints 0
_refine_ls_restrained_S_all 0.933
_refine_ls_R_factor_all 0.342
_refine_ls_R_factor_gt 0.0723
_refine_ls_shift/su_max 0
_refine_ls_shift/su_mean 0
_refine_ls_structure_factor_coef Fsqd
_refine_ls_weighting_details 'calc w=1/[\s^2^(Fo^2^)+(0.0736P)^2^+0.0000P] where P=(Fo^2^+2Fc^2^)/3'
_refine_ls_weighting_scheme calc
_refine_ls_wR_factor_gt 0.1419
_refine_ls_wR_factor_ref 0.2284
_reflns_number_gt 1550
_reflns_number_total 6117
_reflns_threshold_expression >2sigma(I)
_cod_data_source_file ic0255306_s1_2.cif
_cod_data_source_block 1803em19
_cod_database_code 4318055
_exptl_absorpt_factor_mur 0.06
_exptl_absorpt_correction_t_ave 0.8768
_diffrn_standards_decay_corr_max 1.204
_diffrn_standards_decay_corr_min 0.882

loop_
_symmetry_equiv_pos_as_xyz
'x, y, z'
'-x, -y, -z'

loop_
_atom_site_label
_atom_site_type_symbol
_atom_site_fract_x
_atom_site_fract_y
_atom_site_fract_z
_atom_site_U_iso_or_equiv
_atom_site_adp_type
_atom_site_occupancy
_atom_site_symmetry_multiplicity
_atom_site_calc_flag
_atom_site_refinement_flags
_atom_site_disorder_assembly
_atom_site_disorder_group
Cu1 Cu 1.5 1.5 1 0.0344(7) Uani 1 2 d S . .
Cu2 Cu 0.5 0 0.5 0.0399(7) Uani 1 2 d S . .
N1 N 1.4306(11) 1.4476(7) 0.8642(6) 0.024(2) Uani 1 1 d . . .
H1 H 1.4584 1.3906 0.8483 0.029 Uiso 1 1 calc R . .
N2 N 1.2842(10) 1.4122(7) 1.0127(6) 0.025(2) Uani 1 1 d . . .
H2 H 1.2954 1.3503 1.0047 0.03 Uiso 1 1 calc R . .
N3 N 1.1766(12) 1.2588(7) 0.8445(6) 0.034(3) Uani 1 1 d . . .
H3 H 1.1945 1.2365 0.7897 0.04 Uiso 1 1 d R . .
N4 N 0.7499(10) 0.0690(7) 0.5443(6) 0.031(3) Uani 1 1 d . . .
H4 H 0.7651 0.1327 0.579 0.037 Uiso 1 1 calc R . .
N5 N 0.4854(11) 0.0698(7) 0.4060(6) 0.033(3) Uani 1 1 d . . .
H5 H 0.4834 0.1324 0.4336 0.039 Uiso 1 1 calc R . .
N6 N 0.8118(12) 0.2387(8) 0.4733(7) 0.038(3) Uani 1 1 d . . .
H6 H 0.751 0.2628 0.438 0.046 Uiso 1 1 d R . .
C1 C 1.2782(14) 1.4483(9) 1.1055(7) 0.033(3) Uani 1 1 d . . .
H1A H 1.1987 1.3954 1.1202 0.04 Uiso 1 1 calc R . .
H1B H 1.239 1.5059 1.1148 0.04 Uiso 1 1 calc R . .
C2 C 1.5463(16) 1.5217(9) 0.8349(8) 0.039(4) Uani 1 1 d . . .
H2A H 1.5105 1.5803 0.8398 0.047 Uiso 1 1 calc R . .
H2B H 1.5462 1.4925 0.7728 0.047 Uiso 1 1 calc R . .
C3 C 1.2504(14) 1.4189(9) 0.8180(8) 0.030(3) Uani 1 1 d . . .
H3A H 1.238 1.3888 0.7544 0.036 Uiso 1 1 calc R . .
H3B H 1.2214 1.48 0.8254 0.036 Uiso 1 1 calc R . .
C4 C 1.1198(14) 1.3452(8) 0.8486(8) 0.025(3) Uani 1 1 d . . .
C5 C 0.9432(15) 1.3252(9) 0.7931(8) 0.051(4) Uani 1 1 d . . .
H5A H 0.935 1.2921 0.7313 0.076 Uiso 1 1 calc R . .
H5B H 0.9233 1.3881 0.7988 0.076 Uiso 1 1 calc R . .
H5C H 0.8592 1.2827 0.814 0.076 Uiso 1 1 calc R . .
C6 C 1.0537(15) 1.1742(9) 0.8603(8) 0.036(3) Uani 1 1 d . . .
H6A H 0.9508 1.148 0.812 0.043 Uiso 1 1 calc R . .
H6B H 1.0227 1.2 0.9156 0.043 Uiso 1 1 calc R . .
C7 C 1.1172(16) 1.0861(11) 0.8668(8) 0.035(3) Uani 1 1 d . . .
C8 C 1.2835(17) 1.0979(9) 0.8676(8) 0.039(3) Uani 1 1 d . . .
H8 H 1.3545 1.1572 0.8625 0.047 Uiso 1 1 calc R . .
C9 C 1.3495(18) 1.0197(11) 0.8763(9) 0.050(4) Uani 1 1 d . . .
H9 H 1.4633 1.0278 0.8766 0.06 Uiso 1 1 calc R . .
C10 C 1.2485(17) 0.9352(11) 0.8840(8) 0.045(4) Uani 1 1 d . . .
H10 H 1.2923 0.8844 0.8896 0.054 Uiso 1 1 calc R . .
C11 C 1.0115(16) 0.9999(10) 0.8771(8) 0.032(3) Uani 1 1 d . . .
C12 C 1.0763(16) 0.9215(9) 0.8836(7) 0.028(3) Uani 1 1 d . . .
C13 C 0.9633(17) 0.8319(10) 0.8917(8) 0.044(4) Uani 1 1 d . . .
H13 H 1.0034 0.7796 0.8964 0.053 Uiso 1 1 calc R . .
C14 C 0.8402(17) 0.9879(11) 0.8812(8) 0.042(4) Uani 1 1 d . . .
H14 H 0.7966 1.0392 0.8773 0.051 Uiso 1 1 calc R . .
C15 C 0.7399(16) 0.9026(10) 0.8908(8) 0.039(3) Uani 1 1 d . . .
H15 H 0.6295 0.8972 0.8963 0.046 Uiso 1 1 calc R . .
C16 C 0.7987(17) 0.8219(10) 0.8925(8) 0.042(4) Uani 1 1 d . . .
H16 H 0.7247 0.7616 0.8943 0.05 Uiso 1 1 calc R . .
C17 C 0.862(2) 0.5135(14) 0.6705(10) 0.062(5) Uani 1 1 d . . .
H17 H 0.7674 0.521 0.6907 0.075 Uiso 1 1 calc R . .
C18 C 0.8493(16) 0.4199(10) 0.6058(8) 0.038(4) Uani 1 1 d . . .
H18 H 0.7458 0.3666 0.5847 0.046 Uiso 1 1 calc R . .
C19 C 1.015(3) 0.5903(12) 0.7013(10) 0.068(5) Uani 1 1 d . . .
H19 H 1.0219 0.6491 0.7445 0.082 Uiso 1 1 calc R . .
C20 C 0.9861(18) 0.4097(11) 0.5761(8) 0.042(4) Uani 1 1 d . . .
C21 C 1.159(2) 0.5859(11) 0.6722(9) 0.046(4) Uani 1 1 d . . .
C22 C 1.1471(18) 0.4924(11) 0.6093(8) 0.035(4) Uani 1 1 d . . .
C23 C 1.315(2) 0.6661(11) 0.7065(10) 0.065(5) Uani 1 1 d . . .
H23 H 1.322 0.7238 0.751 0.077 Uiso 1 1 calc R . .
C24 C 1.2954(18) 0.4914(11) 0.5825(9) 0.051(4) Uani 1 1 d . . .
H24 H 1.2936 0.4326 0.5413 0.061 Uiso 1 1 calc R . .
C25 C 1.454(2) 0.6619(14) 0.6772(11) 0.070(5) Uani 1 1 d . . .
H25 H 1.5553 0.7168 0.6984 0.084 Uiso 1 1 calc R . .
C26 C 1.443(2) 0.5709(14) 0.6125(11) 0.064(5) Uani 1 1 d . . .
H26 H 1.5372 0.5661 0.5907 0.077 Uiso 1 1 calc R . .
C27 C 0.9854(17) 0.3128(10) 0.5101(9) 0.051(4) Uani 1 1 d . . .
H27A H 1.032 0.3287 0.4614 0.061 Uiso 1 1 calc R . .
H27B H 1.0579 0.2837 0.5403 0.061 Uiso 1 1 calc R . .
C28 C 0.8058(14) 0.1391(9) 0.4194(8) 0.032(3) Uani 1 1 d . . .
C29 C 1.1258(14) 1.3956(9) 0.9454(8) 0.030(3) Uani 1 1 d . . .
H29A H 1.1116 1.4606 0.9504 0.036 Uiso 1 1 calc R . .
H29B H 1.029 1.3546 0.9609 0.036 Uiso 1 1 calc R . .
C30 C 0.6256(14) 0.0837(9) 0.3593(8) 0.035(3) Uani 1 1 d . . .
H30A H 0.6047 0.1207 0.3183 0.042 Uiso 1 1 calc R . .
H30B H 0.6209 0.0177 0.3235 0.042 Uiso 1 1 calc R . .
C31 C 0.8540(14) 0.0810(9) 0.4780(8) 0.037(3) Uani 1 1 d . . .
H31A H 0.8432 0.0144 0.4403 0.044 Uiso 1 1 calc R . .
H31B H 0.9732 0.1149 0.51 0.044 Uiso 1 1 calc R . .
C32 C 0.9256(15) 0.1446(10) 0.3548(8) 0.044(4) Uani 1 1 d . . .
H32A H 0.8967 0.1814 0.3159 0.065 Uiso 1 1 calc R . .
H32B H 0.9124 0.0774 0.3194 0.065 Uiso 1 1 calc R . .
H32C H 1.0421 0.1784 0.3889 0.065 Uiso 1 1 calc R . .
C33 C 0.8128(15) 0.0187(11) 0.6061(8) 0.049(4) Uani 1 1 d . . .
H33A H 0.9193 0.0648 0.6479 0.059 Uiso 1 1 calc R . .
H33B H 0.8343 -0.0402 0.5721 0.059 Uiso 1 1 calc R . .
C34 C 0.3189(15) 0.0131(10) 0.3425(8) 0.041(4) Uani 1 1 d . . .
H34A H 0.3254 -0.0462 0.3002 0.049 Uiso 1 1 calc R . .
H34B H 0.286 0.0549 0.3092 0.049 Uiso 1 1 calc R . .
Cl1 Cl 0.6897(4) 1.2992(3) 1.0179(2) 0.0369(9) Uani 1 1 d . . .
O1 O 0.5660(12) 1.2625(8) 1.0598(7) 0.085(4) Uani 1 1 d . . .
O2 O 0.8469(12) 1.3629(7) 1.0832(7) 0.065(3) Uani 1 1 d . . .
O3 O 0.6311(12) 1.3614(7) 0.9717(7) 0.074(3) Uani 1 1 d . . .
O4 O 0.7168(12) 1.2199(7) 0.9563(7) 0.064(3) Uani 1 1 d . . .
Cl2 Cl 0.4022(5) 0.2201(3) 0.6254(3) 0.0460(10) Uani 1 1 d . . .
O5 O 0.3793(15) 0.2357(9) 0.5404(8) 0.089(4) Uani 1 1 d . . .
O6 O 0.2429(11) 0.1849(8) 0.6442(6) 0.071(3) Uani 1 1 d . . .
O7 O 0.4903(12) 0.1496(7) 0.6216(6) 0.063(3) Uani 1 1 d . . .
O8 O 0.5031(13) 0.3119(8) 0.6911(8) 0.091(4) Uani 1 1 d . . .

loop_
_atom_site_aniso_label
_atom_site_aniso_U_11
_atom_site_aniso_U_22
_atom_site_aniso_U_33
_atom_site_aniso_U_23
_atom_site_aniso_U_13
_atom_site_aniso_U_12
Cu1 0.0335(15) 0.0361(17) 0.0295(15) 0.0093(13) 0.0062(12) 0.0076(13)
Cu2 0.0314(15) 0.0525(19) 0.0356(16) 0.0110(14) 0.0031(12) 0.0191(13)
N1 0.034(6) 0.019(6) 0.021(6) 0.002(5) 0.011(5) 0.013(5)
N2 0.017(6) 0.042(7) 0.015(6) 0.005(5) 0.005(4) 0.011(5)
N3 0.038(6) 0.035(7) 0.036(7) 0.021(5) 0.014(5) 0.013(6)
N4 0.015(5) 0.044(7) 0.042(7) 0.022(6) 0.004(5) 0.017(5)
N5 0.028(6) 0.040(7) 0.031(6) 0.011(5) 0.001(5) 0.017(5)
N6 0.029(7) 0.038(8) 0.046(7) 0.011(6) 0.000(6) 0.015(6)
C1 0.036(8) 0.026(8) 0.036(8) 0.003(7) 0.012(7) 0.012(7)
C2 0.056(10) 0.037(9) 0.037(9) 0.030(7) 0.013(7) 0.019(8)
C3 0.029(8) 0.040(9) 0.026(7) 0.005(6) 0.008(6) 0.021(7)
C4 0.024(7) 0.013(7) 0.040(8) 0.012(6) 0.007(6) 0.008(6)
C5 0.038(9) 0.041(10) 0.055(10) 0.001(8) -0.003(8) 0.008(8)
C6 0.040(8) 0.028(8) 0.035(8) 0.005(7) 0.000(7) 0.016(7)
C7 0.019(8) 0.052(10) 0.029(8) 0.009(7) 0.001(6) 0.013(7)
C8 0.058(10) 0.017(8) 0.048(9) 0.012(7) 0.021(7) 0.017(7)
C9 0.050(10) 0.047(10) 0.054(10) 0.021(8) 0.012(8) 0.013(9)
C10 0.053(10) 0.050(11) 0.049(10) 0.025(8) 0.011(8) 0.034(8)
C11 0.032(8) 0.031(9) 0.031(8) 0.006(7) 0.005(6) 0.013(7)
C12 0.045(9) 0.022(8) 0.020(7) 0.001(6) 0.005(6) 0.023(7)
C13 0.048(10) 0.037(10) 0.042(9) 0.019(8) 0.000(7) 0.009(8)
C14 0.041(9) 0.057(11) 0.047(10) 0.035(8) 0.011(7) 0.026(8)
C15 0.044(9) 0.029(9) 0.038(9) 0.007(7) 0.018(7) 0.004(7)
C16 0.039(9) 0.026(9) 0.058(10) 0.026(8) 0.006(8) -0.001(7)
C17 0.095(14) 0.085(14) 0.051(11) 0.032(11) 0.040(10) 0.075(12)
C18 0.025(8) 0.042(10) 0.038(9) 0.003(7) 0.006(7) 0.007(7)
C19 0.133(17) 0.045(12) 0.031(10) 0.006(9) 0.024(11) 0.039(12)
C20 0.049(10) 0.047(10) 0.039(9) 0.017(8) 0.011(8) 0.025(8)
C21 0.085(13) 0.046(11) 0.032(9) 0.022(8) 0.023(9) 0.045(11)
C22 0.045(10) 0.050(11) 0.028(8) 0.029(8) 0.011(7) 0.027(8)
C23 0.082(13) 0.029(10) 0.051(11) 0.004(8) -0.008(10) -0.008(10)
C24 0.042(9) 0.039(10) 0.058(10) 0.022(8) -0.007(8) -0.002(8)
C25 0.064(13) 0.070(14) 0.061(13) 0.030(11) -0.016(10) 0.007(11)
C26 0.058(11) 0.075(14) 0.062(12) 0.032(11) 0.015(9) 0.015(10)
C27 0.058(10) 0.054(11) 0.043(9) 0.012(8) 0.010(8) 0.029(9)
C28 0.023(8) 0.029(8) 0.030(8) -0.002(7) -0.007(6) 0.005(6)
C29 0.032(7) 0.025(8) 0.032(8) 0.009(6) 0.012(7) 0.007(6)
C30 0.048(9) 0.041(9) 0.031(8) 0.021(7) 0.021(7) 0.026(7)
C31 0.029(8) 0.040(9) 0.043(9) 0.015(8) 0.006(7) 0.014(7)
C32 0.047(9) 0.050(10) 0.043(9) 0.019(7) 0.017(7) 0.023(8)
C33 0.032(8) 0.090(12) 0.031(8) 0.030(8) 0.006(7) 0.021(8)
C34 0.037(8) 0.051(10) 0.028(8) 0.007(7) -0.007(7) 0.017(7)
Cl1 0.032(2) 0.033(2) 0.056(2) 0.021(2) 0.0173(19) 0.0172(18)
O1 0.065(7) 0.078(9) 0.095(9) 0.015(7) 0.052(7) -0.007(6)
O2 0.049(7) 0.053(7) 0.080(8) 0.014(6) -0.010(6) 0.016(6)
O3 0.085(8) 0.040(6) 0.085(8) 0.021(6) -0.016(6) 0.022(6)
O4 0.067(7) 0.044(7) 0.087(8) 0.011(6) 0.025(6) 0.031(6)
Cl2 0.039(2) 0.041(3) 0.056(3) 0.004(2) 0.012(2) 0.019(2)
O5 0.112(10) 0.111(10) 0.073(9) 0.045(8) 0.035(7) 0.059(8)
O6 0.037(6) 0.086(8) 0.072(7) -0.004(6) 0.023(5) 0.015(6)
O7 0.065(7) 0.062(7) 0.065(7) 0.013(6) 0.011(5) 0.039(6)
O8 0.067(7) 0.068(9) 0.099(9) -0.024(7) 0.014(7) 0.015(7)

loop_
_atom_type_symbol
_atom_type_description
_atom_type_scat_dispersion_real
_atom_type_scat_dispersion_imag
_atom_type_scat_source
C C 0.0033 0.0016 'International Tables Vol C Tables 4.2.6.8 and 6.1.1.4'
H H 0 0 'International Tables Vol C Tables 4.2.6.8 and 6.1.1.4'
Cl Cl 0.1484 0.1585 'International Tables Vol C Tables 4.2.6.8 and 6.1.1.4'
N N 0.0061 0.0033 'International Tables Vol C Tables 4.2.6.8 and 6.1.1.4'
O O 0.0106 0.006 'International Tables Vol C Tables 4.2.6.8 and 6.1.1.4'
Cu Cu 0.3201 1.2651 'International Tables Vol C Tables 4.2.6.8 and 6.1.1.4'

loop_
_geom_angle_atom_site_label_1
_geom_angle_atom_site_label_2
_geom_angle_atom_site_label_3
_geom_angle
_geom_angle_site_symmetry_1
_geom_angle_site_symmetry_3
_geom_angle_publ_flag
N2 Cu1 N2 180.0(5) 2_887 . ?
N2 Cu1 N1 93.8(4) 2_887 2_887 ?
N2 Cu1 N1 86.2(4) . 2_887 ?
N2 Cu1 N1 86.2(3) 2_887 . ?
N2 Cu1 N1 93.8(4) . . ?
N1 Cu1 N1 180.000(5) 2_887 . ?
N4 Cu2 N4 180.0000(10) . 2_656 ?
N4 Cu2 N5 87.7(4) . 2_656 ?
N4 Cu2 N5 92.3(4) 2_656 2_656 ?
N4 Cu2 N5 92.3(4) . . ?
N4 Cu2 N5 87.7(4) 2_656 . ?
N5 Cu2 N5 180.0000(10) 2_656 . ?
C2 N1 C3 113.5(9) . . ?
C2 N1 Cu1 105.6(7) . . ?
C3 N1 Cu1 119.1(7) . . ?
C1 N2 C29 115.0(8) . . ?
C1 N2 Cu1 107.2(7) . . ?
C29 N2 Cu1 116.5(7) . . ?
C4 N3 C6 113.8(9) . . ?
C33 N4 C31 112.2(8) . . ?
C33 N4 Cu2 107.0(7) . . ?
C31 N4 Cu2 118.7(7) . . ?
C34 N5 C30 111.5(9) . . ?
C34 N5 Cu2 106.1(7) . . ?
C30 N5 Cu2 117.3(7) . . ?
C28 N6 C27 113.9(9) . . ?
N2 C1 C2 109.2(9) . 2_887 ?
N1 C2 C1 107.3(9) . 2_887 ?
N1 C3 C4 116.6(9) . . ?
N3 C4 C5 117.4(10) . . ?
N3 C4 C29 108.2(9) . . ?
C5 C4 C29 107.6(9) . . ?
N3 C4 C3 106.4(9) . . ?
C5 C4 C3 108.4(10) . . ?
C29 C4 C3 108.6(9) . . ?
N3 C6 C7 115.3(10) . . ?
C8 C7 C11 120.7(12) . . ?
C8 C7 C6 118.1(12) . . ?
C11 C7 C6 121.1(11) . . ?
C7 C8 C9 120.1(13) . . ?
C10 C9 C8 120.1(14) . . ?
C9 C10 C12 120.8(13) . . ?
C7 C11 C12 119.0(12) . . ?
C7 C11 C14 121.8(12) . . ?
C12 C11 C14 119.2(12) . . ?
C10 C12 C11 119.3(12) . . ?
C10 C12 C13 122.6(12) . . ?
C11 C12 C13 118.1(12) . . ?
C16 C13 C12 121.0(12) . . ?
C15 C14 C11 120.3(13) . . ?
C14 C15 C16 121.4(12) . . ?
C13 C16 C15 119.8(12) . . ?
C19 C17 C18 119.3(14) . . ?
C20 C18 C17 120.2(13) . . ?
C17 C19 C21 123.6(15) . . ?
C18 C20 C22 119.9(13) . . ?
C18 C20 C27 123.7(13) . . ?
C22 C20 C27 116.4(12) . . ?
C19 C21 C23 122.1(16) . . ?
C19 C21 C22 117.1(15) . . ?
C23 C21 C22 120.7(14) . . ?
C24 C22 C21 114.9(14) . . ?
C24 C22 C20 125.1(13) . . ?
C21 C22 C20 120.0(13) . . ?
C25 C23 C21 121.9(16) . . ?
C26 C24 C22 123.8(16) . . ?
C23 C25 C26 118.0(16) . . ?
C24 C26 C25 120.5(16) . . ?
N6 C27 C20 111.4(11) . . ?
N6 C28 C31 110.9(10) . . ?
N6 C28 C30 108.0(9) . . ?
C31 C28 C30 111.4(10) . . ?
N6 C28 C32 113.2(10) . . ?
C31 C28 C32 107.8(10) . . ?
C30 C28 C32 105.5(9) . . ?
N2 C29 C4 116.0(9) . . ?
N5 C30 C28 115.9(9) . . ?
N4 C31 C28 114.4(9) . . ?
N4 C33 C34 109.9(9) . 2_656 ?
N5 C34 C33 109.1(9) . 2_656 ?
O1 Cl1 O4 111.2(6) . . ?
O1 Cl1 O2 110.4(6) . . ?
O4 Cl1 O2 110.5(6) . . ?
O1 Cl1 O3 107.3(7) . . ?
O4 Cl1 O3 110.0(6) . . ?
O2 Cl1 O3 107.5(6) . . ?
O6 Cl2 O8 109.8(6) . . ?
O6 Cl2 O5 109.8(7) . . ?
O8 Cl2 O5 109.0(8) . . ?
O6 Cl2 O7 112.0(6) . . ?
O8 Cl2 O7 109.2(6) . . ?
O5 Cl2 O7 107.1(6) . . ?

loop_
_geom_bond_atom_site_label_1
_geom_bond_atom_site_label_2
_geom_bond_distance
_geom_bond_site_symmetry_2
_geom_bond_publ_flag
Cu1 N2 1.974(8) 2_887 ?
Cu1 N2 1.974(8) . ?
Cu1 N1 2.025(8) 2_887 ?
Cu1 N1 2.025(8) . ?
Cu2 N4 1.976(8) . ?
Cu2 N4 1.976(8) 2_656 ?
Cu2 N5 2.017(9) 2_656 ?
Cu2 N5 2.017(9) . ?
N1 C2 1.459(13) . ?
N1 C3 1.466(13) . ?
N2 C1 1.449(12) . ?
N2 C29 1.490(13) . ?
N3 C4 1.455(13) . ?
N3 C6 1.471(14) . ?
N4 C33 1.485(13) . ?
N4 C31 1.485(13) . ?
N5 C34 1.463(13) . ?
N5 C30 1.482(12) . ?
N6 C28 1.465(14) . ?
N6 C27 1.469(15) . ?
C1 C2 1.502(15) 2_887 ?
C2 C1 1.502(15) 2_887 ?
C3 C4 1.535(15) . ?
C4 C5 1.512(15) . ?
C4 C29 1.514(15) . ?
C6 C7 1.541(16) . ?
C7 C8 1.358(15) . ?
C7 C11 1.380(16) . ?
C8 C9 1.427(17) . ?
C9 C10 1.327(17) . ?
C10 C12 1.404(16) . ?
C11 C12 1.414(15) . ?
C11 C14 1.416(16) . ?
C12 C13 1.428(16) . ?
C13 C16 1.353(16) . ?
C14 C15 1.348(16) . ?
C15 C16 1.400(16) . ?
C17 C19 1.36(2) . ?
C17 C18 1.445(18) . ?
C18 C20 1.342(15) . ?
C19 C21 1.378(19) . ?
C20 C22 1.445(17) . ?
C20 C27 1.525(17) . ?
C21 C23 1.402(19) . ?
C21 C22 1.434(17) . ?
C22 C24 1.383(17) . ?
C23 C25 1.336(19) . ?
C24 C26 1.349(18) . ?
C25 C26 1.42(2) . ?
C28 C31 1.491(15) . ?
C28 C30 1.524(15) . ?
C28 C32 1.549(15) . ?
C33 C34 1.513(15) 2_656 ?
C34 C33 1.513(15) 2_656 ?
Cl1 O1 1.377(9) . ?
Cl1 O4 1.408(9) . ?
Cl1 O2 1.440(9) . ?
Cl1 O3 1.441(9) . ?
Cl2 O6 1.401(9) . ?
Cl2 O8 1.401(10) . ?
Cl2 O5 1.420(11) . ?
Cl2 O7 1.420(9) . ?
